data_7008068
loop_
_publ_author_name
'Wang, Yong-Tao'
'Tong, Ming-Liang'
'Fan, Hai-Hua'
'Wang, He-Zhou'
'Chen, Xiao-Ming'

_publ_section_title
;
 Homochiral crystallization of helical coordination chains bridged by
 achiral ligands: can it be controlled by the ligand structure?
;
_journal_issue 3
_journal_name_full 'Dalton transactions (Cambridge, England : 2003)'
_journal_page_first 424
_journal_page_last 426
_journal_paper_doi 10.1039/b416412a
_journal_year 2005
_chemical_formula_sum 'C12 H8 Cd I2 N4 O'
_chemical_formula_weight 590.42
_chemical_name_systematic
;
?
;
_space_group_IT_number 15
_symmetry_cell_setting monoclinic
_symmetry_space_group_name_Hall '-C 2yc'
_symmetry_space_group_name_H-M 'C 1 2/c 1'
_atom_sites_solution_hydrogens geom
_atom_sites_solution_primary direct
_atom_sites_solution_secondary difmap
_audit_creation_method SHELXL-97
_cell_angle_alpha 90.00
_cell_angle_beta 111.460(3)
_cell_angle_gamma 90.00
_cell_formula_units_Z 8
_cell_length_a 33.006(7)
_cell_length_b 7.4118(15)
_cell_length_c 13.816(3)
_cell_measurement_temperature 293(2)
_cell_volume 3145.5(11)
_computing_cell_refinement 'Bruker SMART'
_computing_data_collection 'Bruker SMART'
_computing_data_reduction 'Bruker SHELXTL'
_computing_molecular_graphics 'Bruker SHELXTL'
_computing_publication_material 'Bruker SHELXTL'
_computing_structure_refinement 'SHELXL-97 (Sheldrick, 1997)'
_computing_structure_solution 'SHELXS-97 (Sheldrick, 1990)'
_diffrn_ambient_temperature 293(2)
_diffrn_measured_fraction_theta_full 0.918
_diffrn_measured_fraction_theta_max 0.918
_diffrn_measurement_device_type 'CCD area detector'
_diffrn_measurement_method 'phi and omega scans'
_diffrn_radiation_monochromator graphite
_diffrn_radiation_source 'fine-focus sealed tube'
_diffrn_radiation_type MoK\a
_diffrn_radiation_wavelength 0.71073
_diffrn_reflns_av_R_equivalents 0.0359
_diffrn_reflns_av_sigmaI/netI 0.0350
_diffrn_reflns_limit_h_max 43
_diffrn_reflns_limit_h_min -44
_diffrn_reflns_limit_k_max 9
_diffrn_reflns_limit_k_min -9
_diffrn_reflns_limit_l_max 16
_diffrn_reflns_limit_l_min -17
_diffrn_reflns_number 12286
_diffrn_reflns_theta_full 28.35
_diffrn_reflns_theta_max 28.35
_diffrn_reflns_theta_min 1.33
_exptl_absorpt_coefficient_mu 5.314
_exptl_absorpt_correction_T_max 0.7770
_exptl_absorpt_correction_T_min 0.1984
_exptl_absorpt_correction_type multi-scan
_exptl_absorpt_process_details 'SADABS (Sheldrick, 1996)'
_exptl_crystal_colour pale-yellow
_exptl_crystal_density_diffrn 2.494
_exptl_crystal_density_method 'not measured'
_exptl_crystal_description plate
_exptl_crystal_F_000 2160
_exptl_crystal_size_max 0.45
_exptl_crystal_size_mid 0.35
_exptl_crystal_size_min 0.05
_refine_diff_density_max 1.157
_refine_diff_density_min -1.143
_refine_diff_density_rms 0.133
_refine_ls_extinction_method none
_refine_ls_goodness_of_fit_ref 1.069
_refine_ls_hydrogen_treatment mixed
_refine_ls_matrix_type full
_refine_ls_number_parameters 181
_refine_ls_number_reflns 3607
_refine_ls_number_restraints 0
_refine_ls_restrained_S_all 1.069
_refine_ls_R_factor_all 0.0413
_refine_ls_R_factor_gt 0.0360
_refine_ls_shift/su_max 0.001
_refine_ls_shift/su_mean 0.000
_refine_ls_structure_factor_coef Fsqd
_refine_ls_weighting_details 'calc w=1/[\s^2^(Fo^2^)+(0.0393P)^2^+13.5123P] where P=(Fo^2^+2Fc^2^)/3'
_refine_ls_weighting_scheme calc
_refine_ls_wR_factor_gt 0.0892
_refine_ls_wR_factor_ref 0.0947
_reflns_number_gt 3173
_reflns_number_total 3607
_reflns_threshold_expression >2sigma(I)
_cod_data_source_file b416412a.txt
_cod_data_source_block compound_1
_cod_original_sg_symbol_H-M C2/c
_cod_database_code 7008068

loop_
_symmetry_equiv_pos_as_xyz
'x, y, z'
'-x, y, -z+1/2'
'x+1/2, y+1/2, z'
'-x+1/2, y+1/2, -z+1/2'
'-x, -y, -z'
'x, -y, z-1/2'
'-x+1/2, -y+1/2, -z'
'x+1/2, -y+1/2, z-1/2'

loop_
_atom_site_label
_atom_site_type_symbol
_atom_site_fract_x
_atom_site_fract_y
_atom_site_fract_z
_atom_site_U_iso_or_equiv
_atom_site_adp_type
_atom_site_occupancy
_atom_site_symmetry_multiplicity
_atom_site_calc_flag
_atom_site_refinement_flags
_atom_site_disorder_assembly
_atom_site_disorder_group
Cd1 Cd 0.123559(11) 0.55405(5) 0.25282(3) 0.04135(11) Uani 1 1 d . . .
O1 O 0.15628(10) 0.8698(4) 0.0184(2) 0.0392(7) Uani 1 1 d . . .
I1 I 0.078210(15) 0.66466(7) 0.37022(4) 0.07393(16) Uani 1 1 d . . .
I2 I 0.128215(14) 0.20183(5) 0.19803(3) 0.06913(16) Uani 1 1 d . . .
C1 C 0.02871(17) 0.6836(9) 0.0688(5) 0.0574(14) Uani 1 1 d . . .
H1A H 0.0171 0.6292 0.1137 0.069 Uiso 1 1 calc R . .
C2 C 0.00091(18) 0.7551(10) -0.0236(5) 0.0648(15) Uani 1 1 d . . .
H2A H -0.0290 0.7488 -0.0404 0.078 Uiso 1 1 calc R . .
C3 C 0.0170(2) 0.8349(10) -0.0904(5) 0.0685(17) Uani 1 1 d . . .
H3A H -0.0017 0.8821 -0.1532 0.082 Uiso 1 1 calc R . .
C4 C 0.06208(18) 0.8452(8) -0.0635(4) 0.0541(13) Uani 1 1 d . . .
H4A H 0.0742 0.8993 -0.1072 0.065 Uiso 1 1 calc R . .
C5 C 0.08754(15) 0.7724(6) 0.0300(4) 0.0417(10) Uani 1 1 d . . .
C6 C 0.13486(15) 0.7840(6) 0.0711(4) 0.0399(10) Uani 1 1 d . . .
C7 C 0.19836(14) 0.8623(6) 0.0862(3) 0.0372(9) Uani 1 1 d . . .
C8 C 0.23192(15) 0.9431(6) 0.0550(4) 0.0372(9) Uani 1 1 d . . .
C9 C 0.22427(16) 0.9911(7) -0.0466(4) 0.0439(10) Uani 1 1 d . . .
H9A H 0.1969 0.9758 -0.0982 0.053 Uiso 1 1 calc R . .
C11 C 0.29835(16) 1.0853(7) 0.0088(4) 0.0438(10) Uani 1 1 d . . .
H11A H 0.3211 1.1337 -0.0075 0.053 Uiso 1 1 calc R . .
C10 C 0.25827(17) 1.0627(7) -0.0696(4) 0.0449(11) Uani 1 1 d . . .
H10A H 0.2542 1.0954 -0.1375 0.054 Uiso 1 1 calc R . .
C12 C 0.27276(15) 0.9690(7) 0.1299(4) 0.0414(10) Uani 1 1 d . . .
H12A H 0.2776 0.9361 0.1982 0.050 Uiso 1 1 calc R . .
N1 N 0.07204(13) 0.6904(6) 0.0957(3) 0.0456(9) Uani 1 1 d . . .
N2 N 0.16049(12) 0.7270(5) 0.1601(3) 0.0400(8) Uani 1 1 d . . .
N3 N 0.20259(12) 0.7777(6) 0.1709(3) 0.0411(8) Uani 1 1 d . . .
N4 N 0.30573(12) 1.0398(5) 0.1079(3) 0.0412(9) Uani 1 1 d . . .

loop_
_atom_site_aniso_label
_atom_site_aniso_U_11
_atom_site_aniso_U_22
_atom_site_aniso_U_33
_atom_site_aniso_U_23
_atom_site_aniso_U_13
_atom_site_aniso_U_12
Cd1 0.03674(18) 0.04354(19) 0.0439(2) -0.00192(14) 0.01493(14) 0.00336(13)
O1 0.0334(15) 0.0440(17) 0.0363(16) 0.0006(14) 0.0082(13) -0.0018(13)
I1 0.0680(3) 0.0940(3) 0.0744(3) -0.0047(2) 0.0434(2) 0.0166(2)
I2 0.0718(3) 0.0476(2) 0.0603(3) -0.01492(16) -0.00868(19) 0.01545(17)
C1 0.037(3) 0.072(4) 0.064(3) 0.000(3) 0.019(2) -0.002(2)
C2 0.034(3) 0.081(4) 0.073(4) 0.001(3) 0.011(3) 0.000(3)
C3 0.045(3) 0.089(4) 0.057(4) 0.006(3) 0.001(3) 0.007(3)
C4 0.043(3) 0.063(3) 0.052(3) 0.003(3) 0.013(2) 0.000(2)
C5 0.039(2) 0.039(2) 0.045(3) -0.002(2) 0.013(2) 0.0000(18)
C6 0.041(2) 0.039(2) 0.039(2) -0.0044(19) 0.0141(19) -0.0021(18)
C7 0.031(2) 0.038(2) 0.037(2) -0.0056(18) 0.0058(17) 0.0011(17)
C8 0.036(2) 0.037(2) 0.037(2) -0.0031(18) 0.0117(18) 0.0020(17)
C9 0.045(3) 0.047(2) 0.034(2) -0.003(2) 0.008(2) 0.002(2)
C11 0.045(3) 0.048(2) 0.040(2) 0.005(2) 0.017(2) 0.004(2)
C10 0.056(3) 0.048(3) 0.031(2) 0.003(2) 0.016(2) 0.006(2)
C12 0.039(2) 0.049(3) 0.035(2) 0.003(2) 0.0130(19) 0.001(2)
N1 0.034(2) 0.052(2) 0.048(2) 0.0000(18) 0.0107(17) 0.0015(17)
N2 0.0350(19) 0.045(2) 0.038(2) 0.0025(17) 0.0105(16) 0.0006(16)
N3 0.0342(19) 0.050(2) 0.038(2) 0.0019(17) 0.0112(16) -0.0016(16)
N4 0.0345(19) 0.050(2) 0.039(2) 0.0045(17) 0.0126(16) 0.0009(16)

loop_
_atom_type_symbol
_atom_type_description
_atom_type_scat_dispersion_real
_atom_type_scat_dispersion_imag
_atom_type_scat_source
C C 0.0033 0.0016 'International Tables Vol C Tables 4.2.6.8 and 6.1.1.4'
H H 0.0000 0.0000 'International Tables Vol C Tables 4.2.6.8 and 6.1.1.4'
N N 0.0061 0.0033 'International Tables Vol C Tables 4.2.6.8 and 6.1.1.4'
O O 0.0106 0.0060 'International Tables Vol C Tables 4.2.6.8 and 6.1.1.4'
Cd Cd -0.8075 1.2024 'International Tables Vol C Tables 4.2.6.8 and 6.1.1.4'
I I -0.4742 1.8119 'International Tables Vol C Tables 4.2.6.8 and 6.1.1.4'

loop_
_geom_angle_atom_site_label_1
_geom_angle_atom_site_label_2
_geom_angle_atom_site_label_3
_geom_angle
_geom_angle_site_symmetry_1
_geom_angle_site_symmetry_3
_geom_angle_publ_flag
N4 Cd1 N2 85.32(13) 4_545 . ?
N4 Cd1 N1 151.84(14) 4_545 . ?
N2 Cd1 N1 68.43(13) . . ?
N4 Cd1 I1 96.93(9) 4_545 . ?
N2 Cd1 I1 130.55(10) . . ?
N1 Cd1 I1 92.85(10) . . ?
N4 Cd1 I2 92.45(10) 4_545 . ?
N2 Cd1 I2 105.50(10) . . ?
N1 Cd1 I2 103.94(10) . . ?
I1 Cd1 I2 123.64(2) . . ?
C6 O1 C7 102.4(4) . . ?
N1 C1 C2 121.6(6) . . ?
C3 C2 C1 120.3(5) . . ?
C2 C3 C4 119.1(6) . . ?
C5 C4 C3 117.2(6) . . ?
N1 C5 C4 124.3(5) . . ?
N1 C5 C6 112.5(4) . . ?
C4 C5 C6 123.1(5) . . ?
N2 C6 O1 112.4(4) . . ?
N2 C6 C5 126.3(4) . . ?
O1 C6 C5 121.2(4) . . ?
N3 C7 O1 112.8(4) . . ?
N3 C7 C8 128.8(4) . . ?
O1 C7 C8 118.3(4) . . ?
C9 C8 C12 119.5(4) . . ?
C9 C8 C7 122.1(4) . . ?
C12 C8 C7 118.4(4) . . ?
C8 C9 C10 118.2(4) . . ?
N4 C11 C10 122.3(5) . . ?
C9 C10 C11 119.5(4) . . ?
N4 C12 C8 122.4(4) . . ?
C5 N1 C1 117.6(5) . . ?
C5 N1 Cd1 118.5(3) . . ?
C1 N1 Cd1 123.9(4) . . ?
C6 N2 N3 107.2(4) . . ?
C6 N2 Cd1 113.4(3) . . ?
N3 N2 Cd1 139.3(3) . . ?
C7 N3 N2 105.1(4) . . ?
C12 N4 C11 118.1(4) . . ?
C12 N4 Cd1 117.6(3) . 4 ?
C11 N4 Cd1 124.1(3) . 4 ?

loop_
_geom_bond_atom_site_label_1
_geom_bond_atom_site_label_2
_geom_bond_distance
_geom_bond_site_symmetry_2
_geom_bond_publ_flag
Cd1 N4 2.424(4) 4_545 ?
Cd1 N2 2.432(4) . ?
Cd1 N1 2.434(4) . ?
Cd1 I1 2.7055(6) . ?
Cd1 I2 2.7380(7) . ?
O1 C6 1.346(6) . ?
O1 C7 1.363(5) . ?
C1 N1 1.341(6) . ?
C1 C2 1.377(9) . ?
C2 C3 1.357(10) . ?
C3 C4 1.396(8) . ?
C4 C5 1.368(7) . ?
C5 N1 1.340(6) . ?
C5 C6 1.456(7) . ?
C6 N2 1.282(6) . ?
C7 N3 1.289(6) . ?
C7 C8 1.456(7) . ?
C8 C9 1.379(7) . ?
C8 C12 1.380(7) . ?
C9 C10 1.380(7) . ?
C11 N4 1.343(6) . ?
C11 C10 1.380(7) . ?
C12 N4 1.339(6) . ?
N2 N3 1.394(5) . ?
N4 Cd1 2.424(4) 4 ?
